data_7224370
loop_
_publ_author_name
'Zeng, Guang'
'Xing, Shanghua'
'Wang, Xiuru'
'Yang, Yulin'
'Xiao, Yang'
'Li, Zhenhua'
'Li, Guanghua'
'Shi, Zhan'
'Feng, Shouhua'

_publ_section_title
;
 Synthesis, structures and luminescence properties of 3d--4f
 heterometallic--organic frameworks (HMOFs) constructed from different
 copper halide clusters
;
_journal_issue 23
_journal_name_full CrystEngComm
_journal_page_first 4336
_journal_paper_doi 10.1039/C5CE02544C
_journal_volume 18
_journal_year 2016
_chemical_formula_moiety 'C38 H32 Cu3 Gd I3 N3 O8'
_chemical_formula_sum 'C38 H32 Cu3 Gd I3 N3 O8'
_chemical_formula_weight 1387.23
_chemical_melting_point ?
_space_group_crystal_system monoclinic
_space_group_IT_number 15
_space_group_name_Hall '-C 2yc'
_space_group_name_H-M_alt 'C 1 2/c 1'
_symmetry_space_group_name_Hall '-C 2yc'
_symmetry_space_group_name_H-M 'C 1 2/c 1'
_atom_sites_solution_hydrogens mixed
_audit_creation_method SHELXL-2014/7
_audit_update_record
;
2016-02-20 deposited with the CCDC.
2016-02-23 downloaded from the CCDC.
;
_cell_angle_alpha 90
_cell_angle_beta 105.770(4)
_cell_angle_gamma 90
_cell_formula_units_Z 8
_cell_length_a 46.009(3)
_cell_length_b 9.7333(5)
_cell_length_c 20.7159(16)
_cell_measurement_reflns_used 7816
_cell_measurement_temperature 293(2)
_cell_measurement_theta_max 25.011
_cell_measurement_theta_min 1.840
_cell_volume 8927.8(10)
_computing_structure_refinement 'SHELXL-2014/7 (Sheldrick, 2014)'
_diffrn_ambient_temperature 293(2)
_diffrn_measured_fraction_theta_full 0.998
_diffrn_measured_fraction_theta_max 0.998
_diffrn_measurement_device_type 'CCD area detector'
_diffrn_radiation_type MoK\a
_diffrn_radiation_wavelength 0.71073
_diffrn_reflns_av_R_equivalents 0.0830
_diffrn_reflns_av_unetI/netI 0.0789
_diffrn_reflns_Laue_measured_fraction_full 0.998
_diffrn_reflns_Laue_measured_fraction_max 0.998
_diffrn_reflns_limit_h_max 54
_diffrn_reflns_limit_h_min -53
_diffrn_reflns_limit_k_max 11
_diffrn_reflns_limit_k_min -11
_diffrn_reflns_limit_l_max 24
_diffrn_reflns_limit_l_min -15
_diffrn_reflns_number 24533
_diffrn_reflns_point_group_measured_fraction_full 0.998
_diffrn_reflns_point_group_measured_fraction_max 0.998
_diffrn_reflns_theta_full 25.011
_diffrn_reflns_theta_max 25.011
_diffrn_reflns_theta_min 1.840
_exptl_absorpt_coefficient_mu 5.001
_exptl_absorpt_correction_T_max 0.4095
_exptl_absorpt_correction_T_min 0.3142
_exptl_absorpt_correction_type empirical
_exptl_absorpt_process_details SADABS
_exptl_crystal_colour colourless
_exptl_crystal_density_diffrn 2.064
_exptl_crystal_density_meas ?
_exptl_crystal_description block
_exptl_crystal_F_000 5240
_exptl_crystal_size_max 0.24
_exptl_crystal_size_mid 0.21
_exptl_crystal_size_min 0.18
_refine_diff_density_max 1.229
_refine_diff_density_min -0.766
_refine_diff_density_rms 0.148
_refine_ls_extinction_method none
_refine_ls_goodness_of_fit_ref 0.939
_refine_ls_hydrogen_treatment mixed
_refine_ls_matrix_type full
_refine_ls_number_parameters 513
_refine_ls_number_reflns 7861
_refine_ls_number_restraints 31
_refine_ls_restrained_S_all 0.938
_refine_ls_R_factor_all 0.0748
_refine_ls_R_factor_gt 0.0369
_refine_ls_shift/su_max 0.001
_refine_ls_shift/su_mean 0.000
_refine_ls_structure_factor_coef Fsqd
_refine_ls_weighting_details 'w=1/[\s^2^(Fo^2^)+(0.0340P)^2^] where P=(Fo^2^+2Fc^2^)/3'
_refine_ls_weighting_scheme calc
_refine_ls_wR_factor_gt 0.0808
_refine_ls_wR_factor_ref 0.0936
_reflns_Friedel_coverage 0.000
_reflns_number_gt 4944
_reflns_number_total 7861
_reflns_threshold_expression 'I > 2\s(I)'
_cod_data_source_file c5ce02544c2.cif
_cod_data_source_block sad
_cod_depositor_comments
;
The following automatic conversions were performed:

'_chemical_melting_point' value 'none' was changed to '?' - the value
is undefined or not given.

'_exptl_crystal_density_meas' value 'none' was changed to '?' - the
value is perceived as not measured.

Automatic conversion script
Id: cif_fix_values 4268 2015-11-12 08:31:59Z antanas 

 Adding full bibliography for 7224368--7224371.cif.
;
_cod_database_code 7224370
_shelx_shelxl_version_number 2014/7
_shelx_space_group_comment
;
The symmetry employed for this shelxl refinement is uniquely defined
by the following loop, which should always be used as a source of
symmetry information in preference to the above space-group names.
They are only intended as comments.
;

loop_
_space_group_symop_operation_xyz
'x, y, z'
'-x, y, -z+1/2'
'x+1/2, y+1/2, z'
'-x+1/2, y+1/2, -z+1/2'
'-x, -y, -z'
'x, -y, z-1/2'
'-x+1/2, -y+1/2, -z'
'x+1/2, -y+1/2, z-1/2'

loop_
_atom_site_label
_atom_site_type_symbol
_atom_site_fract_x
_atom_site_fract_y
_atom_site_fract_z
_atom_site_U_iso_or_equiv
_atom_site_adp_type
_atom_site_occupancy
_atom_site_site_symmetry_order
_atom_site_calc_flag
_atom_site_refinement_flags_posn
_atom_site_refinement_flags_adp
_atom_site_refinement_flags_occupancy
Gd1 Gd 0.49661(2) 0.75163(4) 0.48342(2) 0.03119(11) Uani 1 1 d . . .
Cu1 Cu 0.21630(2) 0.40674(11) 0.36270(6) 0.0457(3) Uani 1 1 d . . .
Cu2 Cu 0.26634(2) 0.33117(11) 0.46705(6) 0.0477(3) Uani 1 1 d . . .
Cu3 Cu 0.25300(2) 0.57667(11) 0.33148(6) 0.0480(3) Uani 1 1 d . . .
I1 I 0.21658(2) 0.42144(5) 0.49133(3) 0.04151(15) Uani 1 1 d . . .
I2 I 0.26768(2) 0.32180(6) 0.33751(3) 0.04441(16) Uani 1 1 d . . .
I3 I 0.19896(2) 0.65422(6) 0.31126(3) 0.04942(17) Uani 1 1 d . . .
O1 O 0.45644(11) 0.6551(5) 0.5298(3) 0.0414(14) Uani 1 1 d . . .
O2 O 0.47824(10) 0.8457(5) 0.5773(3) 0.0398(14) Uani 1 1 d . . .
O3 O 0.45110(10) 0.8832(5) 0.4368(3) 0.0433(15) Uani 1 1 d . . .
O4 O 0.46650(10) 1.0919(5) 0.4722(3) 0.0444(15) Uani 1 1 d . . .
O5 O 0.52149(11) 0.5996(6) 0.5651(3) 0.0488(15) Uani 1 1 d . . .
O6 O 0.53161(11) 0.3874(5) 0.6028(3) 0.0478(16) Uani 1 1 d . . .
O7 O 0.50464(12) 0.8881(6) 0.3877(3) 0.0467(15) Uani 1 1 d D . .
O8 O 0.53541(12) 0.6242(5) 0.4412(3) 0.0506(17) Uani 1 1 d D . .
N1 N 0.30014(12) 0.4630(6) 0.5105(3) 0.0376(17) Uani 1 1 d . . .
N2 N 0.28736(12) 0.7058(7) 0.3448(3) 0.0391(18) Uani 1 1 d . . .
N3 N 0.68378(13) 0.2298(7) 0.8186(3) 0.0410(18) Uani 1 1 d . . .
C1 C 0.32917(17) 0.4229(9) 0.5293(5) 0.051(2) Uani 1 1 d . . .
H1 H 0.3333 0.3294 0.5291 0.061 Uiso 1 1 calc R U .
C2 C 0.35340(17) 0.5130(8) 0.5489(5) 0.052(3) Uani 1 1 d . . .
H2 H 0.3730 0.4789 0.5622 0.062 Uiso 1 1 calc R U .
C3 C 0.34850(15) 0.6512(8) 0.5488(4) 0.036(2) Uani 1 1 d . . .
C4 C 0.31851(16) 0.6957(8) 0.5308(4) 0.043(2) Uani 1 1 d . . .
H4 H 0.3139 0.7886 0.5315 0.051 Uiso 1 1 calc R U .
C5 C 0.29601(16) 0.5993(9) 0.5120(4) 0.045(2) Uani 1 1 d . . .
H5 H 0.2762 0.6312 0.4993 0.054 Uiso 1 1 calc R U .
C6 C 0.37363(15) 0.7518(8) 0.5661(4) 0.0353(19) Uani 1 1 d . . .
C7 C 0.40178(16) 0.7164(7) 0.5582(4) 0.036(2) Uani 1 1 d . . .
H7 H 0.4042 0.6309 0.5403 0.043 Uiso 1 1 calc R U .
C8 C 0.42651(16) 0.8049(8) 0.5763(4) 0.037(2) Uani 1 1 d . . .
C9 C 0.42271(18) 0.9353(8) 0.6016(5) 0.051(3) Uani 1 1 d . . .
H9 H 0.4388 0.9964 0.6134 0.061 Uiso 1 1 calc R U .
C10 C 0.39448(18) 0.9725(8) 0.6088(5) 0.051(3) Uani 1 1 d . . .
H10 H 0.3918 1.0589 0.6254 0.062 Uiso 1 1 calc R U .
C11 C 0.37049(17) 0.8816(8) 0.5915(5) 0.047(2) Uani 1 1 d . . .
H11 H 0.3519 0.9079 0.5969 0.056 Uiso 1 1 calc R U .
C12 C 0.45563(16) 0.7653(8) 0.5612(4) 0.038(2) Uani 1 1 d . . .
C13 C 0.31645(16) 0.6658(8) 0.3626(4) 0.042(2) Uani 1 1 d . . .
H13 H 0.3208 0.5723 0.3646 0.050 Uiso 1 1 calc R U .
C14 C 0.33988(16) 0.7574(8) 0.3776(4) 0.039(2) Uani 1 1 d . . .
H14 H 0.3596 0.7243 0.3897 0.047 Uiso 1 1 calc R U .
C15 C 0.33519(15) 0.8960(8) 0.3754(4) 0.0326(19) Uani 1 1 d . . .
C16 C 0.30525(16) 0.9380(8) 0.3562(4) 0.040(2) Uani 1 1 d . . .
H16 H 0.3006 1.0311 0.3528 0.048 Uiso 1 1 calc R U .
C17 C 0.28263(17) 0.8422(9) 0.3423(4) 0.046(2) Uani 1 1 d . . .
H17 H 0.2628 0.8733 0.3303 0.056 Uiso 1 1 calc R U .
C18 C 0.36037(15) 0.9993(8) 0.3957(4) 0.038(2) Uani 1 1 d . . .
C19 C 0.39052(15) 0.9607(7) 0.4096(4) 0.0315(19) Uani 1 1 d . . .
H19 H 0.3952 0.8691 0.4044 0.038 Uiso 1 1 calc R U .
C20 C 0.41347(15) 1.0525(7) 0.4307(4) 0.0323(19) Uani 1 1 d . . .
C21 C 0.40691(17) 1.1905(8) 0.4374(5) 0.052(3) Uani 1 1 d . . .
H21 H 0.4224 1.2542 0.4516 0.063 Uiso 1 1 calc R U .
C22 C 0.37747(19) 1.2310(8) 0.4228(6) 0.075(4) Uani 1 1 d . . .
H22 H 0.3730 1.3232 0.4270 0.090 Uiso 1 1 calc R U .
C23 C 0.35415(18) 1.1382(8) 0.4018(6) 0.066(3) Uani 1 1 d . . .
H23 H 0.3342 1.1683 0.3918 0.079 Uiso 1 1 calc R U .
C24 C 0.44576(15) 1.0075(8) 0.4473(4) 0.035(2) Uani 1 1 d . . .
C25 C 0.65498(17) 0.1912(9) 0.7966(5) 0.052(3) Uani 1 1 d . . .
H25 H 0.6506 0.0985 0.7993 0.063 Uiso 1 1 calc R U .
C26 C 0.63126(17) 0.2790(7) 0.7702(5) 0.044(2) Uani 1 1 d . . .
H26 H 0.6117 0.2447 0.7552 0.053 Uiso 1 1 calc R U .
C27 C 0.63650(16) 0.4174(8) 0.7659(4) 0.039(2) Uani 1 1 d . . .
C28 C 0.66646(18) 0.4596(8) 0.7880(5) 0.051(2) Uani 1 1 d . . .
H28 H 0.6714 0.5516 0.7848 0.061 Uiso 1 1 calc R U .
C29 C 0.68886(18) 0.3655(9) 0.8143(5) 0.051(2) Uani 1 1 d . . .
H29 H 0.7086 0.3972 0.8300 0.061 Uiso 1 1 calc R U .
C30 C 0.61172(17) 0.5140(8) 0.7377(4) 0.038(2) Uani 1 1 d . . .
C31 C 0.58622(16) 0.4730(7) 0.6885(4) 0.035(2) Uani 1 1 d . . .
H31 H 0.5849 0.3826 0.6734 0.043 Uiso 1 1 calc R U .
C32 C 0.56284(16) 0.5620(7) 0.6615(4) 0.0332(19) Uani 1 1 d . . .
C33 C 0.56455(18) 0.6957(8) 0.6844(5) 0.051(3) Uani 1 1 d . . .
H33 H 0.5489 0.7569 0.6664 0.061 Uiso 1 1 calc R U .
C34 C 0.5894(2) 0.7386(9) 0.7340(5) 0.067(3) Uani 1 1 d . . .
H34 H 0.5901 0.8279 0.7503 0.080 Uiso 1 1 calc R U .
C35 C 0.61322(19) 0.6503(9) 0.7599(5) 0.056(3) Uani 1 1 d . . .
H35 H 0.6302 0.6814 0.7920 0.067 Uiso 1 1 calc R U .
C36 C 0.53672(16) 0.5139(8) 0.6059(4) 0.0342(19) Uani 1 1 d . . .
C37 C 0.4839(4) 0.900(2) 0.3205(9) 0.090(4) Uani 0.5 1 d D U P
H37A H 0.4949 0.8588 0.2915 0.108 Uiso 0.5 1 calc R U P
H37B H 0.4834 0.9974 0.3110 0.108 Uiso 0.5 1 calc R U P
C38 C 0.4524(4) 0.854(2) 0.2913(12) 0.090(4) Uani 0.5 1 d D U P
H38A H 0.4502 0.7616 0.3051 0.135 Uiso 0.5 1 calc R U P
H38B H 0.4477 0.8583 0.2433 0.135 Uiso 0.5 1 calc R U P
H38C H 0.4390 0.9133 0.3067 0.135 Uiso 0.5 1 calc R U P
H7A H 0.5228(7) 0.920(11) 0.381(2) 0.135 Uiso 1 1 d D U .
C39 C 0.5553(5) 0.649(2) 0.3991(10) 0.090(4) Uani 0.5 1 d D U P
H39A H 0.5565 0.7476 0.3926 0.108 Uiso 0.5 1 calc R U P
H39B H 0.5753 0.6168 0.4221 0.108 Uiso 0.5 1 calc R U P
C40 C 0.5461(5) 0.587(2) 0.3375(11) 0.090(4) Uani 0.5 1 d D U P
H40A H 0.5246 0.5762 0.3249 0.135 Uiso 0.5 1 calc R U P
H40B H 0.5555 0.4983 0.3397 0.135 Uiso 0.5 1 calc R U P
H40C H 0.5519 0.6425 0.3048 0.135 Uiso 0.5 1 calc R U P
H8A H 0.547(2) 0.559(9) 0.471(5) 0.135 Uiso 1 1 d D U .

loop_
_atom_site_aniso_label
_atom_site_aniso_U_11
_atom_site_aniso_U_22
_atom_site_aniso_U_33
_atom_site_aniso_U_23
_atom_site_aniso_U_13
_atom_site_aniso_U_12
Gd1 0.02076(18) 0.02154(18) 0.0470(3) -0.00055(19) 0.00194(16) -0.00168(17)
Cu1 0.0339(5) 0.0444(6) 0.0554(8) -0.0030(6) 0.0066(5) -0.0090(5)
Cu2 0.0357(6) 0.0441(6) 0.0614(8) -0.0064(6) 0.0101(5) -0.0040(5)
Cu3 0.0325(5) 0.0505(7) 0.0605(8) -0.0045(6) 0.0116(5) -0.0118(5)
I1 0.0418(3) 0.0390(3) 0.0471(4) 0.0045(3) 0.0178(3) 0.0084(2)
I2 0.0410(3) 0.0478(3) 0.0454(4) -0.0008(3) 0.0134(3) 0.0095(3)
I3 0.0426(3) 0.0455(3) 0.0647(4) 0.0162(3) 0.0222(3) 0.0106(3)
O1 0.041(3) 0.020(3) 0.067(4) -0.004(3) 0.021(3) -0.002(2)
O2 0.030(3) 0.032(3) 0.058(4) -0.003(3) 0.012(3) -0.009(2)
O3 0.027(3) 0.023(3) 0.074(5) -0.006(3) 0.005(3) -0.001(2)
O4 0.020(3) 0.033(3) 0.070(4) 0.000(3) -0.004(3) -0.009(2)
O5 0.037(3) 0.048(3) 0.050(4) 0.012(3) -0.009(3) 0.007(3)
O6 0.039(3) 0.030(3) 0.063(4) -0.010(3) -0.006(3) -0.004(3)
O7 0.046(3) 0.042(3) 0.052(4) 0.005(3) 0.013(3) -0.005(3)
O8 0.048(3) 0.021(3) 0.085(5) 0.009(3) 0.022(4) 0.005(3)
N1 0.021(3) 0.041(4) 0.048(5) -0.006(3) 0.004(3) -0.001(3)
N2 0.017(3) 0.052(4) 0.046(5) -0.001(3) 0.004(3) -0.010(3)
N3 0.027(4) 0.040(4) 0.049(5) 0.003(4) 0.000(3) 0.006(3)
C1 0.037(5) 0.038(5) 0.075(7) -0.004(5) 0.012(5) 0.002(4)
C2 0.028(4) 0.034(5) 0.092(8) 0.006(5) 0.011(5) 0.002(4)
C3 0.026(4) 0.034(4) 0.048(6) 0.001(4) 0.011(4) -0.001(3)
C4 0.027(4) 0.039(5) 0.060(6) -0.007(4) 0.009(4) 0.000(4)
C5 0.022(4) 0.052(5) 0.057(6) -0.005(5) 0.005(4) 0.002(4)
C6 0.032(4) 0.028(4) 0.046(5) 0.001(4) 0.011(4) -0.006(4)
C7 0.032(4) 0.026(4) 0.049(6) 0.002(4) 0.013(4) 0.003(3)
C8 0.029(4) 0.032(4) 0.049(6) 0.005(4) 0.012(4) -0.003(3)
C9 0.044(5) 0.024(4) 0.084(8) -0.002(5) 0.018(5) -0.007(4)
C10 0.045(5) 0.035(5) 0.080(8) -0.014(5) 0.028(5) 0.001(4)
C11 0.034(5) 0.037(5) 0.071(7) -0.008(5) 0.018(5) 0.005(4)
C12 0.029(4) 0.040(5) 0.041(5) 0.011(4) 0.005(4) 0.003(4)
C13 0.031(4) 0.033(5) 0.065(6) -0.007(4) 0.019(4) -0.002(4)
C14 0.024(4) 0.036(4) 0.056(6) -0.002(4) 0.009(4) 0.002(4)
C15 0.025(4) 0.038(5) 0.035(5) -0.002(4) 0.009(4) 0.000(3)
C16 0.029(4) 0.042(5) 0.047(6) 0.004(4) 0.010(4) -0.001(4)
C17 0.029(4) 0.053(6) 0.055(6) -0.006(5) 0.006(4) 0.000(4)
C18 0.024(4) 0.032(4) 0.053(6) 0.001(4) 0.004(4) -0.004(4)
C19 0.029(4) 0.023(4) 0.038(5) -0.002(4) 0.002(4) -0.003(3)
C20 0.025(4) 0.027(4) 0.043(5) 0.000(4) 0.007(4) -0.001(3)
C21 0.028(4) 0.032(5) 0.092(8) -0.003(5) 0.010(5) -0.003(4)
C22 0.037(5) 0.017(5) 0.162(12) -0.007(6) 0.012(6) 0.008(4)
C23 0.028(5) 0.032(5) 0.134(11) -0.004(6) 0.017(6) 0.001(4)
C24 0.023(4) 0.035(5) 0.044(5) 0.007(4) 0.004(4) -0.002(4)
C25 0.033(5) 0.044(5) 0.073(7) 0.015(5) 0.003(5) 0.003(4)
C26 0.030(4) 0.029(5) 0.063(6) 0.004(4) -0.004(4) 0.000(3)
C27 0.027(4) 0.048(5) 0.035(5) -0.008(4) -0.004(4) 0.003(4)
C28 0.041(5) 0.032(5) 0.068(7) 0.000(5) -0.004(5) 0.009(4)
C29 0.029(4) 0.053(6) 0.064(7) 0.001(5) 0.002(4) 0.000(4)
C30 0.039(4) 0.026(4) 0.041(5) -0.005(4) -0.003(4) -0.001(4)
C31 0.036(4) 0.025(4) 0.037(5) 0.005(4) -0.004(4) 0.006(3)
C32 0.035(4) 0.026(4) 0.035(5) -0.004(4) 0.003(4) -0.003(3)
C33 0.041(5) 0.031(4) 0.067(7) -0.010(5) -0.007(5) 0.008(4)
C34 0.064(6) 0.033(5) 0.081(8) -0.031(5) -0.018(6) 0.014(5)
C35 0.050(5) 0.046(6) 0.059(7) -0.019(5) -0.008(5) -0.004(5)
C36 0.032(4) 0.028(4) 0.043(5) -0.002(4) 0.011(4) 0.001(4)
C37 0.090(4) 0.090(4) 0.090(4) 0.0001(5) 0.0244(11) 0.0001(5)
C38 0.090(4) 0.090(4) 0.090(4) 0.0001(5) 0.0244(11) 0.0001(5)
C39 0.090(4) 0.090(4) 0.090(4) 0.0001(5) 0.0244(11) 0.0001(5)
C40 0.090(4) 0.090(4) 0.090(4) 0.0001(5) 0.0244(11) 0.0001(5)

loop_
_atom_type_symbol
_atom_type_description
_atom_type_scat_dispersion_real
_atom_type_scat_dispersion_imag
_atom_type_scat_source
C C 0.0033 0.0016 'International Tables Vol C Tables 4.2.6.8 and 6.1.1.4'
H H 0.0000 0.0000 'International Tables Vol C Tables 4.2.6.8 and 6.1.1.4'
N N 0.0061 0.0033 'International Tables Vol C Tables 4.2.6.8 and 6.1.1.4'
O O 0.0106 0.0060 'International Tables Vol C Tables 4.2.6.8 and 6.1.1.4'
Cu Cu 0.3201 1.2651 'International Tables Vol C Tables 4.2.6.8 and 6.1.1.4'
I I -0.4742 1.8119 'International Tables Vol C Tables 4.2.6.8 and 6.1.1.4'
Gd Gd -0.1653 3.9035 'International Tables Vol C Tables 4.2.6.8 and 6.1.1.4'

loop_
_geom_angle_atom_site_label_1
_geom_angle_atom_site_label_2
_geom_angle_atom_site_label_3
_geom_angle
_geom_angle_site_symmetry_1
_geom_angle_site_symmetry_3
O4 Gd1 O5 88.07(19) 5_676 .
O4 Gd1 O6 153.4(2) 5_676 5_666
O5 Gd1 O6 104.6(2) . 5_666
O4 Gd1 O3 106.01(17) 5_676 .
O5 Gd1 O3 146.7(2) . .
O6 Gd1 O3 76.15(18) 5_666 .
O4 Gd1 O1 130.3(2) 5_676 .
O5 Gd1 O1 75.33(18) . .
O6 Gd1 O1 76.1(2) 5_666 .
O3 Gd1 O1 72.61(17) . .
O4 Gd1 O2 79.25(18) 5_676 .
O5 Gd1 O2 82.50(19) . .
O6 Gd1 O2 124.98(18) 5_666 .
O3 Gd1 O2 71.18(18) . .
O1 Gd1 O2 52.62(16) . .
O4 Gd1 O7 73.1(2) 5_676 .
O5 Gd1 O7 140.68(19) . .
O6 Gd1 O7 82.7(2) 5_666 .
O3 Gd1 O7 72.56(18) . .
O1 Gd1 O7 142.56(18) . .
O2 Gd1 O7 125.34(18) . .
O4 Gd1 O8 87.06(19) 5_676 .
O5 Gd1 O8 71.4(2) . .
O6 Gd1 O8 75.40(19) 5_666 .
O3 Gd1 O8 137.8(2) . .
O1 Gd1 O8 128.28(16) . .
O2 Gd1 O8 150.88(19) . .
O7 Gd1 O8 73.39(18) . .
O4 Gd1 C12 106.3(2) 5_676 .
O5 Gd1 C12 83.4(2) . .
O6 Gd1 C12 98.4(2) 5_666 .
O3 Gd1 C12 63.8(2) . .
O1 Gd1 C12 26.76(19) . .
O2 Gd1 C12 27.06(19) . .
O7 Gd1 C12 134.5(2) . .
O8 Gd1 C12 151.2(2) . .
N3 Cu1 Cu3 139.9(2) 8_455 .
N3 Cu1 I1 106.7(2) 8_455 .
Cu3 Cu1 I1 113.10(5) . .
N3 Cu1 I3 107.98(19) 8_455 .
Cu3 Cu1 I3 57.56(3) . .
I1 Cu1 I3 105.70(4) . .
N3 Cu1 I2 106.98(19) 8_455 .
Cu3 Cu1 I2 58.39(3) . .
I1 Cu1 I2 116.46(4) . .
I3 Cu1 I2 112.58(4) . .
N3 Cu1 Cu2 121.92(19) 8_455 .
Cu3 Cu1 Cu2 84.53(4) . .
I1 Cu1 Cu2 57.43(3) . .
I3 Cu1 Cu2 129.87(4) . .
I2 Cu1 Cu2 59.06(3) . .
N1 Cu2 I1 107.87(18) . .
N1 Cu2 I1 108.57(18) . 7_556
I1 Cu2 I1 116.41(4) . 7_556
N1 Cu2 I2 103.9(2) . .
I1 Cu2 I2 117.26(4) . .
I1 Cu2 I2 101.93(4) 7_556 .
N1 Cu2 Cu2 126.4(2) . 7_556
I1 Cu2 Cu2 58.69(4) . 7_556
I1 Cu2 Cu2 57.72(4) 7_556 7_556
I2 Cu2 Cu2 129.01(6) . 7_556
N1 Cu2 Cu1 123.21(19) . .
I1 Cu2 Cu1 58.81(3) . .
I1 Cu2 Cu1 127.19(4) 7_556 .
I2 Cu2 Cu1 58.47(3) . .
Cu2 Cu2 Cu1 95.03(5) 7_556 .
N2 Cu3 I3 123.2(2) . .
N2 Cu3 I2 114.7(2) . .
I3 Cu3 I2 122.16(4) . .
N2 Cu3 Cu1 158.2(2) . .
I3 Cu3 Cu1 63.18(3) . .
I2 Cu3 Cu1 63.09(4) . .
Cu2 I1 Cu2 63.59(4) . 7_556
Cu2 I1 Cu1 63.76(4) . .
Cu2 I1 Cu1 101.28(4) 7_556 .
Cu3 I2 Cu1 58.52(3) . .
Cu3 I2 Cu2 86.50(4) . .
Cu1 I2 Cu2 62.47(3) . .
Cu3 I3 Cu1 59.26(3) . .
C12 O1 Gd1 90.4(4) . .
C12 O2 Gd1 89.7(5) . .
C24 O3 Gd1 128.7(4) . .
C24 O4 Gd1 178.8(5) . 5_676
C36 O5 Gd1 174.3(6) . .
C36 O6 Gd1 131.9(5) . 5_666
C37 O7 Gd1 126.7(9) . .
C37 O7 H7A 102(2) . .
Gd1 O7 H7A 129(3) . .
C39 O8 Gd1 138.6(10) . .
C39 O8 H8A 100(8) . .
Gd1 O8 H8A 115(8) . .
C5 N1 C1 114.6(6) . .
C5 N1 Cu2 122.7(5) . .
C1 N1 Cu2 121.8(5) . .
C17 N2 C13 115.8(6) . .
C17 N2 Cu3 120.5(5) . .
C13 N2 Cu3 123.5(5) . .
C25 N3 C29 115.3(7) . .
C25 N3 Cu1 120.9(6) . 8_556
C29 N3 Cu1 123.6(5) . 8_556
N1 C1 C2 123.8(8) . .
N1 C1 H1 118.1 . .
C2 C1 H1 118.1 . .
C3 C2 C1 120.2(7) . .
C3 C2 H2 119.9 . .
C1 C2 H2 119.9 . .
C2 C3 C4 117.2(7) . .
C2 C3 C6 122.2(7) . .
C4 C3 C6 120.6(7) . .
C5 C4 C3 118.6(7) . .
C5 C4 H4 120.7 . .
C3 C4 H4 120.7 . .
N1 C5 C4 125.6(7) . .
N1 C5 H5 117.2 . .
C4 C5 H5 117.2 . .
C11 C6 C7 117.7(7) . .
C11 C6 C3 122.5(7) . .
C7 C6 C3 119.9(7) . .
C6 C7 C8 122.2(7) . .
C6 C7 H7 118.9 . .
C8 C7 H7 118.9 . .
C7 C8 C9 118.9(7) . .
C7 C8 C12 119.5(7) . .
C9 C8 C12 121.2(7) . .
C10 C9 C8 119.3(7) . .
C10 C9 H9 120.4 . .
C8 C9 H9 120.4 . .
C11 C10 C9 120.4(8) . .
C11 C10 H10 119.8 . .
C9 C10 H10 119.8 . .
C10 C11 C6 121.4(7) . .
C10 C11 H11 119.3 . .
C6 C11 H11 119.3 . .
O1 C12 O2 121.5(7) . .
O1 C12 C8 118.5(7) . .
O2 C12 C8 119.9(7) . .
O1 C12 Gd1 62.8(4) . .
O2 C12 Gd1 63.2(4) . .
C8 C12 Gd1 155.4(5) . .
N2 C13 C14 122.5(7) . .
N2 C13 H13 118.8 . .
C14 C13 H13 118.8 . .
C15 C14 C13 121.9(7) . .
C15 C14 H14 119.0 . .
C13 C14 H14 119.0 . .
C14 C15 C16 115.9(7) . .
C14 C15 C18 123.2(6) . .
C16 C15 C18 120.8(7) . .
C17 C16 C15 119.9(7) . .
C17 C16 H16 120.1 . .
C15 C16 H16 120.1 . .
N2 C17 C16 124.0(7) . .
N2 C17 H17 118.0 . .
C16 C17 H17 118.0 . .
C19 C18 C23 117.5(7) . .
C19 C18 C15 121.8(7) . .
C23 C18 C15 120.8(7) . .
C20 C19 C18 122.2(7) . .
C20 C19 H19 118.9 . .
C18 C19 H19 118.9 . .
C19 C20 C21 119.7(7) . .
C19 C20 C24 121.1(7) . .
C21 C20 C24 119.2(7) . .
C22 C21 C20 119.1(7) . .
C22 C21 H21 120.5 . .
C20 C21 H21 120.5 . .
C21 C22 C23 121.4(8) . .
C21 C22 H22 119.3 . .
C23 C22 H22 119.3 . .
C22 C23 C18 120.2(7) . .
C22 C23 H23 119.9 . .
C18 C23 H23 119.9 . .
O4 C24 O3 122.2(6) . .
O4 C24 C20 119.9(7) . .
O3 C24 C20 117.8(6) . .
N3 C25 C26 124.6(8) . .
N3 C25 H25 117.7 . .
C26 C25 H25 117.7 . .
C27 C26 C25 120.0(7) . .
C27 C26 H26 120.0 . .
C25 C26 H26 120.0 . .
C26 C27 C28 116.3(7) . .
C26 C27 C30 121.4(7) . .
C28 C27 C30 122.3(7) . .
C29 C28 C27 120.2(8) . .
C29 C28 H28 119.9 . .
C27 C28 H28 119.9 . .
N3 C29 C28 123.6(7) . .
N3 C29 H29 118.2 . .
C28 C29 H29 118.2 . .
C31 C30 C35 118.1(7) . .
C31 C30 C27 121.2(7) . .
C35 C30 C27 120.8(7) . .
C32 C31 C30 122.0(7) . .
C32 C31 H31 119.0 . .
C30 C31 H31 119.0 . .
C31 C32 C33 119.2(7) . .
C31 C32 C36 119.5(7) . .
C33 C32 C36 121.2(7) . .
C34 C33 C32 120.1(8) . .
C34 C33 H33 120.0 . .
C32 C33 H33 120.0 . .
C33 C34 C35 120.7(8) . .
C33 C34 H34 119.6 . .
C35 C34 H34 119.6 . .
C34 C35 C30 119.9(8) . .
C34 C35 H35 120.0 . .
C30 C35 H35 120.0 . .
O6 C36 O5 123.8(7) . .
O6 C36 C32 116.6(7) . .
O5 C36 C32 119.7(7) . .
O7 C37 C38 132.9(19) . .
O7 C37 H37A 104.0 . .
C38 C37 H37A 104.0 . .
O7 C37 H37B 104.0 . .
C38 C37 H37B 104.0 . .
H37A C37 H37B 105.5 . .
C37 C38 H38A 109.5 . .
C37 C38 H38B 109.5 . .
H38A C38 H38B 109.5 . .
C37 C38 H38C 109.5 . .
H38A C38 H38C 109.5 . .
H38B C38 H38C 109.5 . .
C40 C39 O8 113.7(18) . .
C40 C39 H39A 108.8 . .
O8 C39 H39A 108.8 . .
C40 C39 H39B 108.8 . .
O8 C39 H39B 108.8 . .
H39A C39 H39B 107.7 . .
C39 C40 H40A 109.5 . .
C39 C40 H40B 109.5 . .
H40A C40 H40B 109.5 . .
C39 C40 H40C 109.5 . .
H40A C40 H40C 109.5 . .
H40B C40 H40C 109.5 . .

loop_
_geom_bond_atom_site_label_1
_geom_bond_atom_site_label_2
_geom_bond_distance
_geom_bond_site_symmetry_2
Gd1 O4 2.280(5) 5_676
Gd1 O5 2.304(5) .
Gd1 O6 2.334(5) 5_666
Gd1 O3 2.420(5) .
Gd1 O1 2.488(5) .
Gd1 O2 2.496(5) .
Gd1 O7 2.497(6) .
Gd1 O8 2.518(6) .
Gd1 C12 2.796(8) .
Cu1 N3 2.024(6) 8_455
Cu1 Cu3 2.5686(14) .
Cu1 I1 2.6652(13) .
Cu1 I3 2.6670(12) .
Cu1 I2 2.6858(11) .
Cu1 Cu2 2.7943(15) .
Cu2 N1 2.029(6) .
Cu2 I1 2.6254(11) .
Cu2 I1 2.6530(12) 7_556
Cu2 I2 2.7026(13) .
Cu2 Cu2 2.781(2) 7_556
Cu3 N2 1.979(6) .
Cu3 I3 2.5220(11) .
Cu3 I2 2.5652(12) .
I1 Cu2 2.6531(12) 7_556
O1 C12 1.259(9) .
O2 C12 1.272(8) .
O3 C24 1.265(9) .
O4 C24 1.258(8) .
O4 Gd1 2.280(5) 5_676
O5 C36 1.257(9) .
O6 C36 1.252(8) .
O6 Gd1 2.334(5) 5_666
O7 C37 1.462(15) .
O7 H7A 0.94(2) .
O8 C39 1.444(15) .
O8 H8A 0.93(2) .
N1 C5 1.341(9) .
N1 C1 1.344(9) .
N2 C17 1.344(10) .
N2 C13 1.345(9) .
N3 C25 1.333(9) .
N3 C29 1.348(10) .
N3 Cu1 2.024(6) 8_556
C1 C2 1.389(10) .
C1 H1 0.9300 .
C2 C3 1.364(10) .
C2 H2 0.9300 .
C3 C4 1.397(10) .
C3 C6 1.483(10) .
C4 C5 1.372(10) .
C4 H4 0.9300 .
C5 H5 0.9300 .
C6 C11 1.391(10) .
C6 C7 1.392(10) .
C7 C8 1.394(10) .
C7 H7 0.9300 .
C8 C9 1.403(10) .
C8 C12 1.507(10) .
C9 C10 1.395(11) .
C9 H9 0.9300 .
C10 C11 1.384(10) .
C10 H10 0.9300 .
C11 H11 0.9300 .
C13 C14 1.369(10) .
C13 H13 0.9300 .
C14 C15 1.365(10) .
C14 H14 0.9300 .
C15 C16 1.387(10) .
C15 C18 1.505(10) .
C16 C17 1.369(10) .
C16 H16 0.9300 .
C17 H17 0.9300 .
C18 C19 1.390(9) .
C18 C23 1.395(10) .
C19 C20 1.361(9) .
C19 H19 0.9300 .
C20 C21 1.393(10) .
C20 C24 1.496(9) .
C21 C22 1.363(10) .
C21 H21 0.9300 .
C22 C23 1.379(11) .
C22 H22 0.9300 .
C23 H23 0.9300 .
C25 C26 1.377(10) .
C25 H25 0.9300 .
C26 C27 1.376(10) .
C26 H26 0.9300 .
C27 C28 1.391(10) .
C27 C30 1.471(10) .
C28 C29 1.376(10) .
C28 H28 0.9300 .
C29 H29 0.9300 .
C30 C31 1.387(10) .
C30 C35 1.399(10) .
C31 C32 1.376(9) .
C31 H31 0.9300 .
C32 C33 1.381(10) .
C32 C36 1.496(10) .
C33 C34 1.376(11) .
C33 H33 0.9300 .
C34 C35 1.383(11) .
C34 H34 0.9300 .
C35 H35 0.9300 .
C37 C38 1.478(16) .
C37 H37A 0.9700 .
C37 H37B 0.9700 .
C38 H38A 0.9600 .
C38 H38B 0.9600 .
C38 H38C 0.9600 .
C39 C40 1.372(17) .
C39 H39A 0.9700 .
C39 H39B 0.9700 .
C40 H40A 0.9600 .
C40 H40B 0.9600 .
C40 H40C 0.9600 .

loop_
_geom_hbond_atom_site_label_D
_geom_hbond_atom_site_label_H
_geom_hbond_atom_site_label_A
_geom_hbond_distance_DH
_geom_hbond_distance_HA
_geom_hbond_distance_DA
_geom_hbond_angle_DHA
_geom_hbond_site_symmetry_A
O8 H8A O1 0.93(2) 2.09(9) 2.787(7) 130(10) 5_666
